data_7125854
loop_
_publ_author_name
'Wang, Sa-Sa'
'Yang, Wen-Bin'
'Yang, Mingxue'
'Wu, Xiao-Yuan'
'Wu, Weiming'
'Wang, Song-Xia'
'Lin, Lang'
'Lu, Can-Zhong'

_publ_section_title
;
 A bi-polyoxometallate-based host-guest metal-organic framework.
;
_journal_issue 16
_journal_name_full 'Chemical communications (Cambridge, England)'
_journal_page_first 2503
_journal_page_last 2506
_journal_paper_doi 10.1039/c9cc09008h
_journal_volume 56
_journal_year 2020
_chemical_absolute_configuration ad
_chemical_formula_moiety 'C17 H38 N6 Ni6 O44 P W9, C6 H20 N4 Ni, H2 O'
_chemical_formula_sum 'C23 H60 N10 Ni7 O45 P W9'
_chemical_formula_weight 3293.40
_space_group_crystal_system orthorhombic
_space_group_IT_number 19
_space_group_name_Hall 'P 2ac 2ab'
_space_group_name_H-M_alt 'P 21 21 21'
_atom_sites_solution_hydrogens mixed
_atom_sites_solution_primary iterative
_audit_creation_date 2019-08-21
_audit_creation_method
;
Olex2 1.2
(compiled 2018.05.29 svn.r3508 for OlexSys, GUI svn.r5506)
;
_audit_update_record
;
2019-08-22 deposited with the CCDC.	2020-01-22 downloaded from the CCDC.
;
_cell_angle_alpha 90
_cell_angle_beta 90
_cell_angle_gamma 90
_cell_formula_units_Z 4
_cell_length_a 13.5091(2)
_cell_length_b 14.2789(2)
_cell_length_c 36.1110(6)
_cell_measurement_reflns_used 26564
_cell_measurement_temperature 100.00(11)
_cell_measurement_theta_max 30.7460
_cell_measurement_theta_min 3.6250
_cell_volume 6965.63(18)
_computing_cell_refinement
;
CrysAlisPro, Agilent Technologies,
Version 1.171.37.35 (release 13-08-2014 CrysAlis171 .NET)
(compiled Aug 13 2014,18:06:01)
;
_computing_data_collection
;
CrysAlisPro, Agilent Technologies,
Version 1.171.37.35 (release 13-08-2014 CrysAlis171 .NET)
(compiled Aug 13 2014,18:06:01)
;
_computing_data_reduction
;
CrysAlisPro, Agilent Technologies,
Version 1.171.37.35 (release 13-08-2014 CrysAlis171 .NET)
(compiled Aug 13 2014,18:06:01)
;
_computing_molecular_graphics 'Olex2 (Dolomanov et al., 2009)'
_computing_publication_material 'Olex2 (Dolomanov et al., 2009)'
_computing_structure_refinement 'ShelXL (Sheldrick, 2015)'
_computing_structure_solution
;
Superflip (Palatinus & Chapuis, 2007;Palatinus & van der Lee, 2008;
Palatinus et al., 2012)
;
_diffrn_ambient_environment N~2~
_diffrn_ambient_temperature 100.00(11)
_diffrn_detector 'CCD plate'
_diffrn_detector_area_resol_mean 10.3503
_diffrn_detector_type Atlas
_diffrn_measured_fraction_theta_full 0.996
_diffrn_measured_fraction_theta_max 0.997
_diffrn_measurement_details
;
#__ type_ start__ end____ width___ exp.time_
  1 omega  -18.00   94.00   0.5000    8.6750
omega____ theta____ kappa____ phi______ frames
    -       15.4102   77.0000   90.0000 224

#__ type_ start__ end____ width___ exp.time_
  2 omega   11.00   92.00   0.5000    8.6750
omega____ theta____ kappa____ phi______ frames
    -       15.4102   77.0000 -150.0000 162

#__ type_ start__ end____ width___ exp.time_
  3 omega   27.00   59.00   0.5000    8.6750
omega____ theta____ kappa____ phi______ frames
    -      -15.5664   77.0000  -60.0000 64
;
_diffrn_measurement_device 'four-circle diffractometer'
_diffrn_measurement_device_type 'SuperNova, Dual, Cu at zero, Atlas'
_diffrn_measurement_method '\w scans'
_diffrn_orient_matrix_UB_11 0.0188406000
_diffrn_orient_matrix_UB_12 0.0455135000
_diffrn_orient_matrix_UB_13 0.0034958000
_diffrn_orient_matrix_UB_21 0.0325282000
_diffrn_orient_matrix_UB_22 -0.0187062000
_diffrn_orient_matrix_UB_23 0.0135445000
_diffrn_orient_matrix_UB_31 0.0366381000
_diffrn_orient_matrix_UB_32 -0.0067669000
_diffrn_orient_matrix_UB_33 -0.0137984000
_diffrn_radiation_monochromator mirror
_diffrn_radiation_probe x-ray
_diffrn_radiation_type MoK\a
_diffrn_radiation_wavelength 0.71073
_diffrn_reflns_av_R_equivalents 0.0396
_diffrn_reflns_av_unetI/netI 0.0508
_diffrn_reflns_Laue_measured_fraction_full 0.996
_diffrn_reflns_Laue_measured_fraction_max 0.997
_diffrn_reflns_limit_h_max 13
_diffrn_reflns_limit_h_min -18
_diffrn_reflns_limit_k_max 19
_diffrn_reflns_limit_k_min -15
_diffrn_reflns_limit_l_max 48
_diffrn_reflns_limit_l_min -41
_diffrn_reflns_number 40345
_diffrn_reflns_point_group_measured_fraction_full 0.997
_diffrn_reflns_point_group_measured_fraction_max 0.998
_diffrn_reflns_theta_full 25.242
_diffrn_reflns_theta_max 28.282
_diffrn_reflns_theta_min 3.384
_diffrn_source 'SuperNova (Mo) X-ray Source'
_exptl_absorpt_coefficient_mu 16.754
_exptl_absorpt_correction_T_max 1.00000
_exptl_absorpt_correction_T_min 0.19470
_exptl_absorpt_correction_type multi-scan
_exptl_absorpt_process_details
;
CrysAlisPro, Agilent Technologies,
Version 1.171.37.35 (release 13-08-2014 CrysAlis171 .NET)
(compiled Aug 13 2014,18:06:01)
Empirical absorption correction using spherical harmonics,
 implemented in SCALE3 ABSPACK scaling algorithm.
;
_exptl_crystal_colour 'clear green'
_exptl_crystal_colour_lustre clear
_exptl_crystal_colour_primary green
_exptl_crystal_density_diffrn 3.140
_exptl_crystal_density_method 'not measured'
_exptl_crystal_description block
_exptl_crystal_F_000 6020
_exptl_crystal_size_max 0.23
_exptl_crystal_size_mid 0.14
_exptl_crystal_size_min 0.1
_refine_diff_density_max 4.404
_refine_diff_density_min -2.606
_refine_diff_density_rms 0.312
_refine_ls_abs_structure_details
;
 Refined as an inversion twin.
;
_refine_ls_abs_structure_Flack 0.036(10)
_refine_ls_extinction_method none
_refine_ls_goodness_of_fit_ref 1.042
_refine_ls_hydrogen_treatment constr
_refine_ls_matrix_type full
_refine_ls_number_parameters 905
_refine_ls_number_reflns 16970
_refine_ls_number_restraints 549
_refine_ls_restrained_S_all 1.030
_refine_ls_R_factor_all 0.0387
_refine_ls_R_factor_gt 0.0372
_refine_ls_shift/su_max 0.002
_refine_ls_shift/su_mean 0.000
_refine_ls_structure_factor_coef Fsqd
_refine_ls_weighting_details 'w=1/[\s^2^(Fo^2^)+(0.0504P)^2^+36.3214P] where P=(Fo^2^+2Fc^2^)/3'
_refine_ls_weighting_scheme calc
_refine_ls_wR_factor_gt 0.0913
_refine_ls_wR_factor_ref 0.0924
_reflns_Friedel_coverage 0.830
_reflns_Friedel_fraction_full 0.999
_reflns_Friedel_fraction_max 0.999
_reflns_number_gt 16382
_reflns_number_total 16970
_reflns_threshold_expression 'I > 2\s(I)'
_cod_data_source_file c9cc09008h2.cif
_cod_data_source_block exp_30008
_cod_depositor_comments 'Adding full bibliography for 7125851--7125854.cif.'
_cod_original_cell_volume 6965.63(19)
_cod_database_code 7125854
_shelx_shelxl_version_number 2017/1
_chemical_oxdiff_formula 'Ni W C O N P H'
_shelx_space_group_comment
;
The symmetry employed for this shelxl refinement is uniquely defined
by the following loop, which should always be used as a source of
symmetry information in preference to the above space-group names.
They are only intended as comments.
;
_shelx_estimated_absorpt_t_max 0.285
_shelx_estimated_absorpt_t_min 0.113
_reflns_odcompleteness_completeness 99.63
_reflns_odcompleteness_iscentric 1
_reflns_odcompleteness_theta 28.22
_olex2_refinement_description
;
1. Twinned data refinement
 Scales: 0.964(10)
 0.036(10)
2. Fixed Uiso
 At 1.2 times of:
  All C(H) groups, All C(H,H) groups, All N(H,H) groups, All N(H,H,H,H) groups
 At 1.5 times of:
  All C(H,H,H) groups, All C(H,H,H,H,H,H) groups, All O(H) groups, All O(H,H)
  groups
3. Restrained distances
 H59A-H1WB
 2.3 with sigma of 0.01
 H59A-H1WA
 2.3 with sigma of 0.01
 C80-C79
 1.5 with sigma of 0.02
4. Uiso/Uaniso restraints and constraints
C88 \\sim C78 \\sim C72 \\sim C75 \\sim C73 \\sim C77 \\sim C74 \\sim C76 \\sim
C93 \\sim C89 \\sim C94 \\sim C92 \\sim C90 \\sim C91 \\sim C82A \\sim C83A
\\sim C83B \\sim C84 \\sim C85A \\sim C86A \\sim C82B \\sim C81 \\sim C87 \\sim
C86B \\sim C85B \\sim C79 \\sim C80: within 3.8A with sigma of 0.01 and sigma
for terminal atoms of 0.02
N66 \\sim C80 \\sim C79 \\sim C81 \\sim N67: within 3.8A with sigma of 0.01 and
sigma for terminal atoms of 0.02
C89 \\sim C90 \\sim C91 \\sim N69 \\sim N68: within 3.8A with sigma of 0.01 and
sigma for terminal atoms of 0.02
C93 \\sim N71 \\sim C92 \\sim C94 \\sim N70: within 3.8A with sigma of 0.01 and
sigma for terminal atoms of 0.02
Uanis(O57) \\sim Ueq, Uanis(C77) \\sim Ueq, Uanis(C83A) \\sim Ueq, Uanis(C83B)
\\sim Ueq, Uanis(O51) \\sim Ueq, Uanis(C85B) \\sim Ueq, Uanis(C82A) \\sim Ueq,
Uanis(C82B) \\sim Ueq, Uanis(C86B) \\sim Ueq, Uanis(C86A) \\sim Ueq, Uanis(O40)
\\sim Ueq, Uanis(O48) \\sim Ueq, Uanis(O29) \\sim Ueq, Uanis(N65) \\sim Ueq,
Uanis(O41) \\sim Ueq, Uanis(C90) \\sim Ueq, Uanis(C94) \\sim Ueq, Uanis(C85A)
\\sim Ueq, Uanis(O55) \\sim Ueq, Uanis(O32) \\sim Ueq, Uanis(O21) \\sim Ueq,
Uanis(C72) \\sim Ueq, Uanis(O31) \\sim Ueq, Uanis(C80) \\sim Ueq, Uanis(O42)
\\sim Ueq: with sigma of 0.002 and sigma for terminal atoms of 0.004
5. Others
 Sof(H64C)=Sof(H64D)=Sof(H65C)=Sof(H65D)=Sof(H63C)=Sof(H63D)=Sof(H62C)=
 Sof(H62D)=Sof(C82A)=Sof(H82A)=Sof(H82B)=Sof(C83A)=Sof(H83A)=Sof(H84D)=
 Sof(H84E)=Sof(H84F)=Sof(H87D)=Sof(H87E)=Sof(H87F)=Sof(C86B)=Sof(H86B)=
 Sof(C85B)=Sof(H85C)=Sof(H85D)=1-FVAR(1)
 Sof(H64A)=Sof(H64B)=Sof(H65A)=Sof(H65B)=Sof(H63A)=Sof(H63B)=Sof(H62A)=
 Sof(H62B)=Sof(C83B)=Sof(H83B)=Sof(H84A)=Sof(H84B)=Sof(H84C)=Sof(C85A)=
 Sof(H85A)=Sof(H85B)=Sof(C86A)=Sof(H86A)=Sof(C82B)=Sof(H82C)=Sof(H82D)=
 Sof(H87A)=Sof(H87B)=Sof(H87C)=FVAR(1)
6.a Free rotating group:
 O1W(H1WA,H1WB)
6.b Rotating group:
 O59(H59A,H59B), O53(H53A,H53B)
6.c Ternary CH refined with riding coordinates:
 C92(H92), C90(H90), C83A(H83A), C83B(H83B), C86A(H86A), C86B(H86B), C80(H80)
6.d Secondary CH2 refined with riding coordinates:
 N64(H64C,H64D), N64(H64A,H64B), N65(H65C,H65D), N65(H65A,H65B), N67(H67A,
 H67B), N63(H63A,H63B), N63(H63C,H63D), N66(H66A,H66B), N69(H69A,H69B),
 N62(H62A,H62B), N62(H62C,H62D), N71(H71A,H71B), N70(H70A,H70B), C93(H93A,H93B),
  C89(H89A,H89B), N68(H68A,H68B), C82A(H82A,H82B), C85A(H85A,H85B), C82B(H82C,
 H82D), C85B(H85C,H85D), C79(H79A,H79B)
6.e Aromatic/amide H refined with riding coordinates:
 C78(H78), C74(H74), C76(H76)
6.f Idealised Me refined as rotating group:
 C94(H94A,H94B,H94C), C91(H91A,H91B,H91C), C84(H84D,H84E,H84F), C84(H84A,H84B,
 H84C), C81(H81A,H81B,H81C), C87(H87A,H87B,H87C), C87(H87D,H87E,H87F)
6.g Idealised tetrahedral OH refined as rotating group:
 O61(H61)
;
_olex2_submission_special_instructions 'No special instructions were received'

loop_
_space_group_symop_operation_xyz
'x, y, z'
'-x+1/2, -y, z+1/2'
'x+1/2, -y+1/2, -z'
'-x, y+1/2, -z+1/2'

loop_
_atom_site_label
_atom_site_type_symbol
_atom_site_fract_x
_atom_site_fract_y
_atom_site_fract_z
_atom_site_U_iso_or_equiv
_atom_site_adp_type
_atom_site_occupancy
_atom_site_site_symmetry_order
_atom_site_calc_flag
_atom_site_refinement_flags_posn
_atom_site_refinement_flags_adp
_atom_site_refinement_flags_occupancy
_atom_site_disorder_assembly
_atom_site_disorder_group
W7 W -0.54211(4) -0.20470(4) -0.70320(2) 0.00981(11) Uani 1 1 d . . . . .
W5 W -0.14277(4) -0.34516(4) -0.64482(2) 0.01048(11) Uani 1 1 d . . . . .
W8 W -0.66467(4) -0.32378(4) -0.62480(2) 0.01051(11) Uani 1 1 d . . . . .
W9 W -0.52650(4) -0.44696(4) -0.56284(2) 0.01168(11) Uani 1 1 d . . . . .
W3 W -0.39340(4) -0.08298(4) -0.64230(2) 0.01094(11) Uani 1 1 d . . . . .
W6 W -0.29100(4) -0.21524(4) -0.71311(2) 0.01043(11) Uani 1 1 d . . . . .
W2 W -0.24490(4) -0.21682(4) -0.57377(2) 0.01114(11) Uani 1 1 d . . . . .
W10 W -0.25493(4) -0.45972(4) -0.57347(2) 0.01138(11) Uani 1 1 d . . . . .
W4 W -0.51683(4) -0.20528(4) -0.56356(2) 0.01147(11) Uani 1 1 d . . . . .
Ni16 Ni -0.65863(13) -0.42284(12) -0.71351(5) 0.0103(3) Uani 1 1 d . . . . .
Ni12 Ni -0.30793(12) -0.53742(13) -0.66426(5) 0.0105(3) Uani 1 1 d . . . . .
Ni13 Ni -0.42935(13) -0.42548(12) -0.72343(5) 0.0096(3) Uani 1 1 d . . . . .
Ni15 Ni -0.53926(12) -0.52619(12) -0.65775(5) 0.0106(3) Uani 1 1 d . . . . .
Ni11 Ni -0.20007(13) -0.45332(13) -0.72852(5) 0.0117(3) Uani 1 1 d . . . . .
Ni14 Ni -0.41806(14) -0.64556(13) -0.60296(5) 0.0148(4) Uani 1 1 d . . . . .
Ni0A Ni -0.38713(14) -0.23715(15) -0.45976(6) 0.0194(4) Uani 1 1 d . . . . .
P1 P -0.4054(2) -0.3370(2) -0.63864(9) 0.0074(6) Uani 1 1 d . . . . .
O44 O -0.6306(7) -0.4155(7) -0.6568(3) 0.014(2) Uani 1 1 d . . . . .
O39 O -0.3071(6) -0.3385(6) -0.6170(2) 0.0070(17) Uani 1 1 d . . . . .
O35 O -0.5637(8) -0.5164(8) -0.5265(3) 0.018(2) Uani 1 1 d . . . . .
O45 O -0.2152(8) -0.1728(7) -0.7469(3) 0.017(2) Uani 1 1 d . . . . .
O29 O -0.3872(7) 0.0374(7) -0.6340(3) 0.015(2) Uani 1 1 d . U . . .
O21 O -0.1372(7) -0.2482(7) -0.6052(3) 0.016(2) Uani 1 1 d . U . . .
O41 O -0.6209(7) -0.2309(7) -0.6612(3) 0.0107(19) Uani 1 1 d . U . . .
O51 O -0.3112(6) -0.3372(7) -0.7275(2) 0.0097(18) Uani 1 1 d . U . . .
O60 O -0.3018(7) -0.5419(7) -0.6075(3) 0.014(2) Uani 1 1 d . . . . .
O34 O -0.2053(7) -0.5296(8) -0.5401(3) 0.018(2) Uani 1 1 d . . . . .
O36 O -0.3894(7) -0.4434(6) -0.5546(3) 0.0118(19) Uani 1 1 d . . . . .
O25 O -0.1885(8) -0.1427(8) -0.5428(3) 0.020(2) Uani 1 1 d . . . . .
O28 O -0.4822(7) -0.1248(7) -0.6040(3) 0.015(2) Uani 1 1 d . . . . .
O26 O -0.5523(8) -0.1244(8) -0.5301(3) 0.018(2) Uani 1 1 d . . . . .
O18 O -0.1954(7) -0.2492(7) -0.6768(3) 0.015(2) Uani 1 1 d . . . . .
O47 O -0.6306(7) -0.1575(7) -0.7318(3) 0.0119(19) Uani 1 1 d . . . . .
O50 O -0.2027(7) -0.4346(7) -0.6714(3) 0.014(2) Uani 1 1 d . . . . .
O59 O -0.4377(8) -0.4334(8) -0.7802(3) 0.021(2) Uani 1 1 d . . . . .
H59A H -0.457028 -0.387271 -0.802401 0.031 Uiso 1 1 d DGR . . . .
H59B H -0.459774 -0.492893 -0.788997 0.031 Uiso 1 1 d GR . . . .
O40 O -0.4083(7) -0.2501(7) -0.6639(3) 0.0083(18) Uani 1 1 d . U . . .
O58 O -0.5389(6) -0.3277(7) -0.7185(3) 0.0105(18) Uani 1 1 d . . . . .
O42 O -0.4901(6) -0.3301(7) -0.6097(2) 0.0092(18) Uani 1 1 d . U . . .
O48 O -0.4168(7) -0.4277(7) -0.6619(3) 0.0103(19) Uani 1 1 d . U . . .
O24 O -0.3776(6) -0.2153(7) -0.5558(3) 0.0112(19) Uani 1 1 d . . . . .
O49 O -0.4293(7) -0.6207(7) -0.6573(3) 0.013(2) Uani 1 1 d . . . . .
O31 O -0.3075(7) -0.1008(7) -0.6825(3) 0.0114(19) Uani 1 1 d . U . . .
O46 O -0.4209(7) -0.1819(7) -0.7310(3) 0.0126(19) Uani 1 1 d . . . . .
O20 O -0.0205(7) -0.3481(7) -0.6580(3) 0.015(2) Uani 1 1 d . . . . .
O30 O -0.6392(7) -0.2240(7) -0.5878(2) 0.0104(19) Uani 1 1 d . . . . .
O19 O -0.3260(7) -0.5230(7) -0.7187(3) 0.0109(19) Uani 1 1 d . . . . .
O23 O -0.2304(7) -0.3349(7) -0.5502(2) 0.013(2) Uani 1 1 d . . . . .
O32 O -0.5009(7) -0.0882(7) -0.6757(3) 0.014(2) Uani 1 1 d . U . . .
O52 O -0.5429(7) -0.5111(7) -0.7139(3) 0.014(2) Uani 1 1 d . . . . .
O54 O -0.1952(6) -0.6330(7) -0.6676(3) 0.0114(19) Uani 1 1 d . . . . .
O43 O -0.5139(7) -0.5293(7) -0.6011(3) 0.013(2) Uani 1 1 d . . . . .
O56 O -0.7535(8) -0.5242(7) -0.6979(3) 0.019(2) Uani 1 1 d . . . . .
O57 O -0.7912(7) -0.3149(7) -0.6288(3) 0.014(2) Uani 1 1 d . U . . .
O55 O -0.6650(7) -0.6102(7) -0.6569(3) 0.015(2) Uani 1 1 d . U . . .
O38 O -0.6528(7) -0.4066(7) -0.5836(3) 0.0117(19) Uani 1 1 d . . . . .
O37 O -0.1414(7) -0.4296(8) -0.6027(3) 0.016(2) Uani 1 1 d . . . . .
N64 N -0.7767(8) -0.3269(9) -0.7130(3) 0.013(2) Uani 1 1 d . . . . .
H64C H -0.816163 -0.335809 -0.692878 0.016 Uiso 0.40(2) 1 calc R . P A 2
H64D H -0.754144 -0.266818 -0.712921 0.016 Uiso 0.40(2) 1 calc R . P A 2
H64A H -0.828586 -0.350796 -0.699992 0.016 Uiso 0.60(2) 1 calc R . P A 1
H64B H -0.757504 -0.272433 -0.702042 0.016 Uiso 0.60(2) 1 calc R . P A 1
O17 O -0.1080(8) -0.5683(7) -0.7150(3) 0.019(2) Uani 1 1 d . . . . .
N65 N -0.6864(8) -0.4282(8) -0.7694(3) 0.010(2) Uani 1 1 d . U . . .
H65C H -0.628607 -0.421452 -0.782144 0.012 Uiso 0.40(2) 1 calc R . P A 2
H65D H -0.712632 -0.484968 -0.775359 0.012 Uiso 0.40(2) 1 calc R . P A 2
H65A H -0.643375 -0.390342 -0.781782 0.012 Uiso 0.60(2) 1 calc R . P A 1
H65B H -0.678319 -0.487786 -0.777892 0.012 Uiso 0.60(2) 1 calc R . P A 1
N67 N -0.0774(10) -0.3692(10) -0.7389(4) 0.023(3) Uani 1 1 d . U . . .
H67A H -0.083281 -0.313571 -0.726793 0.028 Uiso 1 1 calc R . . . .
H67B H -0.021114 -0.398072 -0.731006 0.028 Uiso 1 1 calc R . . . .
N63 N -0.3953(11) -0.6733(11) -0.5478(4) 0.027(3) Uani 1 1 d . . . . .
H63A H -0.360266 -0.625520 -0.537477 0.032 Uiso 0.60(2) 1 calc R . P A 1
H63B H -0.454781 -0.676669 -0.536041 0.032 Uiso 0.60(2) 1 calc R . P A 1
H63C H -0.384371 -0.619071 -0.535201 0.032 Uiso 0.40(2) 1 calc R . P A 2
H63D H -0.449471 -0.701858 -0.537951 0.032 Uiso 0.40(2) 1 calc R . P A 2
O27 O -0.2934(8) -0.1327(8) -0.6106(3) 0.018(2) Uani 1 1 d . . . . .
N66 N -0.2002(10) -0.4695(11) -0.7846(4) 0.026(3) Uani 1 1 d . U . . .
H66A H -0.203476 -0.531574 -0.790173 0.032 Uiso 1 1 calc R . . . .
H66B H -0.255029 -0.441381 -0.794210 0.032 Uiso 1 1 calc R . . . .
O33 O -0.5323(8) -0.3202(8) -0.5394(3) 0.018(2) Uani 1 1 d . . . . .
C88 C -0.7466(11) -0.5822(12) -0.6720(4) 0.020(3) Uani 1 1 d . U . . .
O61 O 0.0550(9) -0.7439(11) -0.5774(4) 0.039(3) Uani 1 1 d . . . . .
H61 H 0.047760 -0.704188 -0.560458 0.059 Uiso 1 1 calc GR . . . .
N69 N -0.2884(11) -0.3303(10) -0.4696(4) 0.027(3) Uani 1 1 d . U . . .
H69A H -0.268713 -0.325970 -0.493621 0.032 Uiso 1 1 calc R . . . .
H69B H -0.234643 -0.319681 -0.454962 0.032 Uiso 1 1 calc R . . . .
N62 N -0.3240(11) -0.7564(10) -0.6094(4) 0.023(3) Uani 1 1 d . . . . .
H62A H -0.359571 -0.808947 -0.614561 0.028 Uiso 0.60(2) 1 calc R . P A 1
H62B H -0.282640 -0.745276 -0.628770 0.028 Uiso 0.60(2) 1 calc R . P A 1
H62C H -0.347695 -0.795686 -0.627145 0.028 Uiso 0.40(2) 1 calc R . P A 2
H62D H -0.263431 -0.735585 -0.616686 0.028 Uiso 0.40(2) 1 calc R . P A 2
N71 N -0.3030(10) -0.1336(10) -0.4724(4) 0.024(3) Uani 1 1 d . U . . .
H71A H -0.256181 -0.125307 -0.454633 0.029 Uiso 1 1 calc R . . . .
H71B H -0.271853 -0.145008 -0.494329 0.029 Uiso 1 1 calc R . . . .
C78 C -0.0258(11) -0.6767(11) -0.6299(4) 0.021(2) Uani 1 1 d . U . . .
H78 H -0.088376 -0.692063 -0.619549 0.026 Uiso 1 1 calc R . . . .
O53 O -0.5464(10) -0.7243(9) -0.6044(4) 0.039(3) Uani 1 1 d . . . . .
H53A H -0.591371 -0.710365 -0.584962 0.058 Uiso 1 1 d GR . . . .
H53B H -0.535458 -0.788903 -0.599896 0.058 Uiso 1 1 d GR . . . .
C72 C -0.1149(11) -0.6083(11) -0.6838(4) 0.016(2) Uani 1 1 d . U . . .
C75 C 0.1588(11) -0.6210(11) -0.6576(4) 0.019(2) Uani 1 1 d . U . . .
C73 C -0.0202(11) -0.6332(11) -0.6633(4) 0.016(2) Uani 1 1 d . U . . .
C77 C 0.0629(12) -0.6992(12) -0.6105(4) 0.022(2) Uani 1 1 d . U . . .
C74 C 0.0718(11) -0.6023(11) -0.6774(4) 0.017(2) Uani 1 1 d . U . . .
H74 H 0.074639 -0.569149 -0.700196 0.020 Uiso 1 1 calc R . . . .
C76 C 0.1528(11) -0.6709(12) -0.6241(4) 0.020(2) Uani 1 1 d . U . . .
H76 H 0.211585 -0.685228 -0.610860 0.024 Uiso 1 1 calc R . . . .
N70 N -0.4891(11) -0.1462(11) -0.4514(5) 0.034(3) Uani 1 1 d . U . . .
H70A H -0.531845 -0.145899 -0.470846 0.040 Uiso 1 1 calc R . . . .
H70B H -0.523670 -0.161448 -0.430601 0.040 Uiso 1 1 calc R . . . .
C93 C -0.4455(14) -0.0545(14) -0.4471(5) 0.034(3) Uani 1 1 d . U . . .
H93A H -0.419091 -0.046127 -0.421715 0.041 Uiso 1 1 calc R . . . .
H93B H -0.494723 -0.004808 -0.452097 0.041 Uiso 1 1 calc R . . . .
C89 C -0.3261(15) -0.4231(14) -0.4626(5) 0.032(3) Uani 1 1 d . U . . .
H89A H -0.273589 -0.461759 -0.451046 0.039 Uiso 1 1 calc R . . . .
H89B H -0.344957 -0.452844 -0.486306 0.039 Uiso 1 1 calc R . . . .
C94 C -0.3064(18) 0.0406(18) -0.4696(7) 0.052(5) Uani 1 1 d . U . . .
H94A H -0.347157 0.083302 -0.454825 0.079 Uiso 1 1 calc GR . . . .
H94B H -0.292292 0.069261 -0.493708 0.079 Uiso 1 1 calc GR . . . .
H94C H -0.244093 0.028231 -0.456618 0.079 Uiso 1 1 calc GR . . . .
C92 C -0.3626(15) -0.0523(15) -0.4755(6) 0.038(3) Uani 1 1 d . U . . .
H92 H -0.392874 -0.051268 -0.500731 0.046 Uiso 1 1 calc R . . . .
C90 C -0.4145(17) -0.4199(16) -0.4374(6) 0.043(3) Uani 1 1 d . U . . .
H90 H -0.387858 -0.407963 -0.411983 0.052 Uiso 1 1 calc R . . . .
C91 C -0.4747(17) -0.5122(15) -0.4346(7) 0.050(5) Uani 1 1 d . U . . .
H91A H -0.499028 -0.529676 -0.459263 0.075 Uiso 1 1 calc GR . . . .
H91B H -0.531008 -0.503153 -0.417900 0.075 Uiso 1 1 calc GR . . . .
H91C H -0.432131 -0.562193 -0.425023 0.075 Uiso 1 1 calc GR . . . .
N68 N -0.4713(11) -0.3399(11) -0.4466(4) 0.031(3) Uani 1 1 d . U . . .
H68A H -0.509726 -0.323432 -0.426959 0.038 Uiso 1 1 calc R . . . .
H68B H -0.512011 -0.353670 -0.465951 0.038 Uiso 1 1 calc R . . . .
C82A C -0.833(3) -0.349(3) -0.7490(11) 0.019(4) Uani 0.40(2) 1 d . U P A 2
H82A H -0.881024 -0.298468 -0.754505 0.023 Uiso 0.40(2) 1 calc R . P A 2
H82B H -0.868834 -0.408726 -0.746698 0.023 Uiso 0.40(2) 1 calc R . P A 2
C83A C -0.754(3) -0.355(3) -0.7800(11) 0.018(4) Uani 0.40(2) 1 d . U P A 2
H83A H -0.718439 -0.294042 -0.782489 0.022 Uiso 0.40(2) 1 calc R . P A 2
C83B C -0.7922(19) -0.3959(19) -0.7761(7) 0.018(4) Uani 0.60(2) 1 d . U P A 1
H83B H -0.838388 -0.445970 -0.767293 0.022 Uiso 0.60(2) 1 calc R . P A 1
C84 C -0.8123(12) -0.3775(12) -0.8166(5) 0.023(3) Uani 1 1 d . U . . .
H84D H -0.766900 -0.404916 -0.834753 0.034 Uiso 0.40(2) 1 calc GR . P A 2
H84E H -0.840630 -0.319652 -0.826597 0.034 Uiso 0.40(2) 1 calc GR . P A 2
H84F H -0.865576 -0.422050 -0.811187 0.034 Uiso 0.40(2) 1 calc GR . P A 2
H84A H -0.766547 -0.329465 -0.825663 0.034 Uiso 0.60(2) 1 calc GR . P A 1
H84B H -0.880582 -0.355696 -0.819621 0.034 Uiso 0.60(2) 1 calc GR . P A 1
H84C H -0.802753 -0.435419 -0.830690 0.034 Uiso 0.60(2) 1 calc GR . P A 1
C85A C -0.344(2) -0.757(2) -0.5426(8) 0.026(4) Uani 0.60(2) 1 d . U P A 1
H85A H -0.391388 -0.809978 -0.542193 0.032 Uiso 0.60(2) 1 calc R . P A 1
H85B H -0.309029 -0.755517 -0.518534 0.032 Uiso 0.60(2) 1 calc R . P A 1
C86A C -0.266(2) -0.772(2) -0.5756(8) 0.025(4) Uani 0.60(2) 1 d . U P A 1
H86A H -0.213352 -0.722050 -0.573920 0.030 Uiso 0.60(2) 1 calc R . P A 1
C82B C -0.8068(19) -0.309(2) -0.7520(7) 0.017(4) Uani 0.60(2) 1 d . U P A 1
H82C H -0.766908 -0.256793 -0.762156 0.021 Uiso 0.60(2) 1 calc R . P A 1
H82D H -0.877238 -0.290117 -0.752660 0.021 Uiso 0.60(2) 1 calc R . P A 1
C81 C -0.1154(15) -0.4069(14) -0.8421(5) 0.036(4) Uani 1 1 d . U . . .
H81A H -0.092358 -0.461078 -0.856383 0.054 Uiso 1 1 calc GR . . . .
H81B H -0.072773 -0.352939 -0.847332 0.054 Uiso 1 1 calc GR . . . .
H81C H -0.183680 -0.392042 -0.849194 0.054 Uiso 1 1 calc GR . . . .
C87 C -0.2168(14) -0.8680(13) -0.5725(5) 0.030(3) Uani 1 1 d . U . . .
H87A H -0.262280 -0.911410 -0.560187 0.045 Uiso 0.60(2) 1 calc GR . P A 1
H87B H -0.155689 -0.862795 -0.558084 0.045 Uiso 0.60(2) 1 calc GR . P A 1
H87C H -0.201344 -0.891519 -0.597369 0.045 Uiso 0.60(2) 1 calc GR . P A 1
H87D H -0.211873 -0.903425 -0.595710 0.045 Uiso 0.40(2) 1 calc GR . P A 2
H87E H -0.217661 -0.911511 -0.551561 0.045 Uiso 0.40(2) 1 calc GR . P A 2
H87F H -0.159814 -0.825942 -0.570292 0.045 Uiso 0.40(2) 1 calc GR . P A 2
C86B C -0.315(3) -0.809(3) -0.5726(12) 0.026(4) Uani 0.40(2) 1 d . U P A 2
H86B H -0.373972 -0.849331 -0.568062 0.031 Uiso 0.40(2) 1 calc R . P A 2
C85B C -0.306(4) -0.737(3) -0.5448(13) 0.027(4) Uani 0.40(2) 1 d . U P A 2
H85C H -0.244634 -0.700292 -0.548696 0.033 Uiso 0.40(2) 1 calc R . P A 2
H85D H -0.303318 -0.765355 -0.519815 0.033 Uiso 0.40(2) 1 calc R . P A 2
O1W O -0.4496(12) -0.2583(12) -0.8025(4) 0.049(4) Uani 1 1 d . . . . .
H1WA H -0.410676 -0.238931 -0.820144 0.073 Uiso 1 1 d DG . . . .
H1WB H -0.506852 -0.233912 -0.807791 0.073 Uiso 1 1 d DG . . . .
C79 C -0.0739(16) -0.3541(14) -0.7790(5) 0.040(3) Uani 1 1 d D U . . .
H79A H -0.111830 -0.296607 -0.784724 0.048 Uiso 1 1 calc R . . . .
H79B H -0.004173 -0.342347 -0.786095 0.048 Uiso 1 1 calc R . . . .
C80 C -0.1115(16) -0.4290(15) -0.8019(6) 0.043(3) Uani 1 1 d D U . . .
H80 H -0.060446 -0.479478 -0.799937 0.051 Uiso 1 1 calc R . . . .

loop_
_atom_site_aniso_label
_atom_site_aniso_U_11
_atom_site_aniso_U_22
_atom_site_aniso_U_33
_atom_site_aniso_U_23
_atom_site_aniso_U_13
_atom_site_aniso_U_12
W7 0.0118(2) 0.0074(2) 0.0102(2) 0.0008(2) -0.00143(19) 0.00008(18)
W5 0.0094(2) 0.0111(3) 0.0109(2) -0.0009(2) 0.00011(19) -0.00079(19)
W8 0.0098(2) 0.0101(3) 0.0116(2) -0.0008(2) 0.00121(19) 0.00025(19)
W9 0.0127(3) 0.0116(3) 0.0108(2) 0.0020(2) 0.0026(2) 0.00011(19)
W3 0.0130(3) 0.0073(2) 0.0125(3) -0.0004(2) -0.0008(2) -0.00092(18)
W6 0.0122(2) 0.0083(2) 0.0108(2) 0.0008(2) 0.00143(19) -0.00163(19)
W2 0.0113(2) 0.0122(3) 0.0099(2) -0.0012(2) -0.00167(19) -0.0008(2)
W10 0.0122(2) 0.0120(3) 0.0100(2) 0.0013(2) -0.0003(2) 0.00098(19)
W4 0.0120(2) 0.0117(3) 0.0108(2) -0.0022(2) 0.00091(19) 0.00072(19)
Ni16 0.0107(8) 0.0087(8) 0.0116(8) -0.0007(7) -0.0005(6) 0.0001(6)
Ni12 0.0095(8) 0.0091(8) 0.0130(8) -0.0003(7) 0.0011(6) -0.0002(6)
Ni13 0.0103(8) 0.0088(8) 0.0097(8) -0.0011(7) -0.0002(6) -0.0007(6)
Ni15 0.0096(8) 0.0087(8) 0.0134(8) -0.0012(7) 0.0012(6) -0.0007(6)
Ni11 0.0109(8) 0.0131(9) 0.0112(8) -0.0017(7) 0.0011(6) -0.0012(7)
Ni14 0.0176(9) 0.0106(9) 0.0162(9) 0.0033(8) 0.0045(7) 0.0009(7)
Ni0A 0.0142(9) 0.0232(11) 0.0208(10) -0.0030(9) 0.0010(7) -0.0005(8)
P1 0.0086(14) 0.0063(15) 0.0072(15) 0.0001(13) 0.0018(11) 0.0005(11)
O44 0.015(5) 0.009(5) 0.017(5) -0.002(4) 0.001(4) -0.007(4)
O39 0.006(4) 0.004(4) 0.011(4) 0.000(4) 0.001(3) 0.001(3)
O35 0.017(5) 0.026(6) 0.010(5) 0.006(5) 0.004(4) -0.003(4)
O45 0.022(5) 0.013(5) 0.016(5) 0.007(5) -0.001(4) -0.007(4)
O29 0.020(4) 0.007(4) 0.017(4) -0.001(3) 0.000(3) 0.000(3)
O21 0.016(3) 0.017(3) 0.014(3) 0.000(2) 0.000(2) 0.000(2)
O41 0.013(3) 0.009(3) 0.010(3) -0.001(2) -0.001(2) -0.001(2)
O51 0.011(3) 0.010(3) 0.009(3) 0.001(2) 0.002(2) -0.001(2)
O60 0.019(5) 0.011(5) 0.011(4) 0.000(4) 0.001(4) -0.003(4)
O34 0.012(5) 0.023(6) 0.019(5) 0.006(5) 0.002(4) -0.001(4)
O36 0.009(4) 0.005(4) 0.021(5) -0.004(4) 0.001(4) -0.003(3)
O25 0.019(5) 0.019(6) 0.023(5) -0.003(5) -0.006(4) -0.003(4)
O28 0.013(5) 0.019(5) 0.011(5) 0.002(4) 0.001(4) 0.001(4)
O26 0.019(5) 0.027(6) 0.010(5) -0.001(5) -0.001(4) -0.001(4)
O18 0.012(5) 0.013(5) 0.019(5) -0.003(4) 0.001(4) 0.000(4)
O47 0.012(4) 0.011(5) 0.013(5) 0.001(4) -0.002(4) 0.001(4)
O50 0.012(5) 0.018(5) 0.011(5) 0.005(4) 0.005(4) 0.004(4)
O59 0.029(6) 0.014(5) 0.019(5) 0.000(5) -0.001(5) -0.005(4)
O40 0.009(3) 0.009(3) 0.007(3) -0.002(2) -0.003(2) -0.001(2)
O58 0.007(4) 0.006(4) 0.018(5) -0.003(4) -0.002(3) 0.002(3)
O42 0.010(3) 0.010(3) 0.008(3) -0.001(2) 0.001(2) -0.001(2)
O48 0.010(3) 0.010(3) 0.011(3) -0.002(2) 0.002(2) 0.000(2)
O24 0.007(4) 0.012(5) 0.014(5) -0.001(4) 0.003(3) -0.006(4)
O49 0.007(4) 0.006(4) 0.026(5) 0.001(4) -0.001(4) 0.002(3)
O31 0.012(3) 0.010(3) 0.012(3) 0.001(2) 0.001(2) -0.001(2)
O46 0.011(4) 0.015(5) 0.012(5) 0.001(4) -0.003(4) 0.001(4)
O20 0.007(4) 0.019(5) 0.020(5) 0.004(5) 0.001(4) 0.001(4)
O30 0.014(4) 0.010(5) 0.007(4) 0.002(4) 0.006(3) 0.001(4)
O19 0.012(4) 0.009(5) 0.011(4) -0.002(4) -0.003(4) -0.005(3)
O23 0.009(4) 0.022(5) 0.008(4) 0.001(4) -0.003(3) -0.002(4)
O32 0.015(3) 0.012(3) 0.016(3) -0.001(2) 0.001(2) -0.002(2)
O52 0.013(5) 0.020(5) 0.007(4) 0.004(4) 0.002(4) 0.000(4)
O54 0.003(4) 0.015(5) 0.016(5) 0.004(4) 0.000(3) 0.002(3)
O43 0.011(4) 0.013(5) 0.016(5) 0.001(4) 0.006(4) 0.005(4)
O56 0.016(5) 0.019(5) 0.022(5) 0.000(5) 0.002(4) -0.003(4)
O57 0.006(3) 0.016(4) 0.020(4) 0.000(3) 0.004(3) 0.000(3)
O55 0.015(3) 0.012(3) 0.017(3) 0.000(2) -0.002(2) 0.000(2)
O38 0.012(4) 0.011(5) 0.013(5) -0.002(4) -0.006(4) 0.002(4)
O37 0.015(5) 0.022(6) 0.011(5) -0.003(4) -0.006(4) -0.006(4)
N64 0.010(5) 0.023(6) 0.007(5) -0.002(5) -0.001(4) 0.004(5)
O17 0.020(5) 0.011(5) 0.025(6) 0.002(5) -0.002(4) 0.001(4)
N65 0.011(3) 0.009(3) 0.010(3) -0.001(2) -0.001(2) 0.002(2)
N67 0.023(5) 0.027(6) 0.020(5) -0.001(5) -0.001(5) -0.005(5)
N63 0.030(7) 0.034(8) 0.017(6) 0.011(7) 0.014(5) 0.012(6)
O27 0.014(5) 0.024(6) 0.016(5) -0.004(5) 0.003(4) -0.002(4)
N66 0.026(5) 0.030(6) 0.022(5) 0.002(5) 0.000(5) -0.008(5)
O33 0.021(5) 0.027(6) 0.006(4) -0.002(4) -0.001(4) 0.002(5)
C88 0.019(7) 0.027(8) 0.014(7) -0.006(7) -0.004(6) -0.005(6)
O61 0.027(7) 0.058(9) 0.032(7) 0.033(7) 0.000(6) 0.003(6)
N69 0.029(6) 0.023(6) 0.028(6) -0.001(5) 0.004(5) 0.003(5)
N62 0.036(8) 0.014(7) 0.020(7) -0.007(6) 0.002(6) 0.000(6)
N71 0.025(6) 0.028(6) 0.018(5) 0.001(5) -0.004(5) 0.002(5)
C78 0.018(5) 0.022(5) 0.024(5) 0.005(5) 0.002(4) -0.005(4)
O53 0.045(8) 0.020(6) 0.052(9) 0.004(6) 0.023(7) -0.001(6)
C72 0.016(3) 0.015(3) 0.016(3) -0.001(2) 0.001(2) 0.001(2)
C75 0.014(5) 0.022(5) 0.020(5) 0.001(5) 0.001(4) -0.001(4)
C73 0.014(4) 0.017(5) 0.019(5) 0.003(4) 0.004(4) 0.001(4)
C77 0.021(3) 0.022(3) 0.023(3) 0.003(2) 0.000(2) -0.001(2)
C74 0.014(4) 0.018(5) 0.019(5) 0.001(4) -0.001(4) -0.002(4)
C76 0.013(5) 0.025(5) 0.021(5) 0.006(5) -0.001(4) 0.000(4)
N70 0.028(6) 0.036(6) 0.037(6) -0.005(6) 0.000(5) 0.007(5)
C93 0.029(6) 0.036(7) 0.038(7) -0.007(6) -0.001(6) 0.005(6)
C89 0.041(7) 0.028(6) 0.027(6) -0.002(6) 0.008(6) -0.004(6)
C94 0.051(6) 0.051(6) 0.056(6) 0.001(5) -0.002(5) 0.001(5)
C92 0.035(7) 0.036(7) 0.044(7) -0.005(7) -0.001(6) 0.001(6)
C90 0.043(4) 0.042(4) 0.044(4) 0.001(3) 0.000(3) -0.001(3)
C91 0.049(10) 0.035(9) 0.066(11) -0.006(9) 0.000(9) -0.016(8)
N68 0.032(6) 0.034(6) 0.029(6) -0.001(5) 0.004(5) -0.005(5)
C82A 0.019(5) 0.019(5) 0.019(5) 0.000(3) 0.000(3) 0.001(3)
C83A 0.018(5) 0.018(5) 0.018(5) 0.001(3) 0.000(3) 0.000(3)
C83B 0.018(4) 0.019(4) 0.018(4) -0.001(3) 0.000(3) -0.001(3)
C84 0.020(5) 0.024(6) 0.024(5) -0.001(5) 0.002(5) 0.004(5)
C85A 0.026(5) 0.026(5) 0.026(5) -0.001(3) 0.000(3) 0.000(3)
C86A 0.025(4) 0.025(5) 0.024(4) -0.001(3) 0.000(3) 0.000(3)
C82B 0.018(4) 0.018(4) 0.017(4) 0.000(3) -0.001(3) 0.000(3)
C81 0.049(9) 0.033(9) 0.027(8) -0.001(8) 0.010(7) -0.028(8)
C87 0.034(6) 0.029(6) 0.028(6) -0.004(5) -0.001(5) 0.007(5)
C86B 0.026(5) 0.026(5) 0.025(5) 0.000(3) 0.000(3) 0.000(3)
C85B 0.028(5) 0.028(5) 0.027(5) 0.000(3) 0.000(3) 0.000(3)
O1W 0.048(9) 0.046(9) 0.052(10) 0.004(8) -0.009(7) 0.008(7)
C79 0.045(7) 0.044(7) 0.031(6) 0.000(6) 0.002(6) -0.020(6)
C80 0.044(4) 0.043(4) 0.041(4) 0.001(3) 0.000(3) -0.003(3)

loop_
_atom_type_symbol
_atom_type_description
_atom_type_scat_dispersion_real
_atom_type_scat_dispersion_imag
_atom_type_scat_source
C C 0.0033 0.0016 'International Tables Vol C Tables 4.2.6.8 and 6.1.1.4'
H H 0.0000 0.0000 'International Tables Vol C Tables 4.2.6.8 and 6.1.1.4'
N N 0.0061 0.0033 'International Tables Vol C Tables 4.2.6.8 and 6.1.1.4'
Ni Ni 0.3393 1.1124 'International Tables Vol C Tables 4.2.6.8 and 6.1.1.4'
O O 0.0106 0.0060 'International Tables Vol C Tables 4.2.6.8 and 6.1.1.4'
P P 0.1023 0.0942 'International Tables Vol C Tables 4.2.6.8 and 6.1.1.4'
W W -0.8490 6.8722 'International Tables Vol C Tables 4.2.6.8 and 6.1.1.4'

loop_
_geom_angle_atom_site_label_1
_geom_angle_atom_site_label_2
_geom_angle_atom_site_label_3
_geom_angle
_geom_angle_site_symmetry_3
O41 W7 O40 84.0(4) .
O41 W7 O46 156.9(4) .
O41 W7 O32 85.6(4) .
O47 W7 O41 99.7(4) .
O47 W7 O40 172.2(4) .
O47 W7 O58 102.1(4) .
O47 W7 O46 102.1(4) .
O47 W7 O32 99.5(4) .
O58 W7 O41 93.7(4) .
O58 W7 O40 84.4(4) .
O58 W7 O46 89.2(4) .
O58 W7 O32 158.2(4) .
O46 W7 O40 73.5(4) .
O46 W7 O32 83.3(4) .
O32 W7 O40 73.9(4) .
O21 W5 O39 73.2(4) .
O18 W5 O39 83.3(4) .
O18 W5 O21 87.2(4) .
O18 W5 O37 156.2(4) .
O50 W5 O39 80.6(4) .
O50 W5 O21 153.8(4) .
O50 W5 O18 91.1(4) .
O50 W5 O37 88.9(4) .
O20 W5 O39 171.7(4) .
O20 W5 O21 100.3(5) .
O20 W5 O18 101.9(4) .
O20 W5 O50 105.6(5) .
O20 W5 O37 101.1(5) .
O37 W5 O39 73.2(4) .
O37 W5 O21 82.5(4) .
O44 W8 O41 89.1(4) .
O44 W8 O42 82.5(4) .
O44 W8 O30 155.2(4) .
O44 W8 O38 91.6(4) .
O41 W8 O42 83.3(4) .
O41 W8 O30 85.1(4) .
O30 W8 O42 72.9(3) .
O57 W8 O44 104.6(5) .
O57 W8 O41 101.2(4) .
O57 W8 O42 171.6(4) .
O57 W8 O30 100.2(4) .
O57 W8 O38 101.2(4) .
O38 W8 O41 156.6(4) .
O38 W8 O42 73.7(4) .
O38 W8 O30 84.6(4) .
O35 W9 O36 100.5(5) .
O35 W9 O42 171.0(4) .
O35 W9 O43 103.5(5) .
O35 W9 O38 102.0(5) .
O35 W9 O33 100.9(5) .
O36 W9 O42 83.8(4) .
O36 W9 O38 156.4(4) .
O36 W9 O33 87.0(4) .
O43 W9 O36 92.6(4) .
O43 W9 O42 84.0(4) .
O43 W9 O38 88.9(4) .
O43 W9 O33 155.2(4) .
O38 W9 O42 72.9(4) .
O38 W9 O33 82.0(4) .
O33 W9 O42 71.3(4) .
O29 W3 O28 102.3(5) .
O29 W3 O40 171.6(4) .
O29 W3 O31 103.6(4) .
O29 W3 O32 100.6(5) .
O29 W3 O27 103.3(5) .
O28 W3 O40 83.1(4) .
O31 W3 O28 154.1(4) .
O31 W3 O40 71.4(4) .
O31 W3 O32 88.7(4) .
O31 W3 O27 88.6(4) .
O32 W3 O28 88.1(4) .
O32 W3 O40 72.8(4) .
O32 W3 O27 155.9(4) .
O27 W3 O28 84.0(4) .
O27 W3 O40 83.7(4) .
O45 W6 O51 102.9(5) .
O45 W6 O18 100.1(5) .
O45 W6 O40 170.8(4) .
O45 W6 O31 100.0(5) .
O45 W6 O46 102.7(4) .
O51 W6 O18 93.1(4) .
O51 W6 O40 85.2(4) .
O51 W6 O31 157.0(4) .
O51 W6 O46 90.3(4) .
O18 W6 O40 83.5(4) .
O18 W6 O31 84.4(4) .
O18 W6 O46 155.6(4) .
O31 W6 O40 71.8(3) .
O46 W6 O40 72.7(4) .
O46 W6 O31 83.2(4) .
O21 W2 O39 73.6(4) .
O21 W2 O24 157.9(4) .
O21 W2 O23 88.8(4) .
O21 W2 O27 89.7(4) .
O25 W2 O39 172.2(4) .
O25 W2 O21 101.2(5) .
O25 W2 O24 100.9(5) .
O25 W2 O23 102.1(5) .
O25 W2 O27 102.6(5) .
O24 W2 O39 84.5(3) .
O24 W2 O27 84.7(4) .
O23 W2 O39 72.3(4) .
O23 W2 O24 87.4(4) .
O23 W2 O27 155.1(4) .
O27 W2 O39 83.5(4) .
O60 W10 O39 85.5(4) .
O60 W10 O36 89.4(4) .
O60 W10 O23 156.9(4) .
O60 W10 O37 92.9(4) .
O34 W10 O39 170.0(4) .
O34 W10 O60 103.8(5) .
O34 W10 O36 100.9(4) .
O34 W10 O23 99.2(5) .
O34 W10 O37 102.0(5) .
O36 W10 O39 82.7(4) .
O36 W10 O23 84.3(4) .
O23 W10 O39 71.7(3) .
O37 W10 O39 73.5(4) .
O37 W10 O36 155.8(4) .
O37 W10 O23 84.2(4) .
O28 W4 O42 83.3(4) .
O26 W4 O28 101.4(5) .
O26 W4 O42 171.8(4) .
O26 W4 O24 102.7(5) .
O26 W4 O30 100.0(4) .
O26 W4 O33 103.2(5) .
O24 W4 O28 85.2(4) .
O24 W4 O42 84.3(4) .
O30 W4 O28 86.9(4) .
O30 W4 O42 73.3(3) .
O30 W4 O24 157.0(4) .
O33 W4 O28 155.3(4) .
O33 W4 O42 72.3(4) .
O33 W4 O24 88.6(4) .
O33 W4 O30 89.6(4) .
O44 Ni16 Ni15 42.4(3) .
O44 Ni16 O58 85.0(4) .
O44 Ni16 N64 95.5(4) .
O58 Ni16 Ni15 87.8(3) .
O52 Ni16 Ni15 43.2(3) .
O52 Ni16 O44 84.1(4) .
O52 Ni16 O58 78.9(4) .
O52 Ni16 O56 92.7(4) .
O52 Ni16 N64 178.2(5) .
O52 Ni16 N65 96.4(4) .
O56 Ni16 Ni15 78.4(3) .
O56 Ni16 O44 83.0(4) .
O56 Ni16 O58 166.0(4) .
O56 Ni16 N64 89.0(5) .
O56 Ni16 N65 97.6(5) .
N64 Ni16 Ni15 136.8(3) .
N64 Ni16 O58 99.3(4) .
N65 Ni16 Ni15 138.2(3) .
N65 Ni16 O44 179.3(4) .
N65 Ni16 O58 94.6(4) .
N65 Ni16 N64 84.0(4) .
O60 Ni12 Ni11 140.1(3) .
O60 Ni12 O50 96.8(4) .
O60 Ni12 O48 90.6(4) .
O50 Ni12 Ni11 44.0(3) .
O50 Ni12 O48 87.6(4) .
O48 Ni12 Ni11 94.1(3) .
O49 Ni12 Ni11 136.1(3) .
O49 Ni12 O60 83.8(4) .
O49 Ni12 O50 170.1(4) .
O49 Ni12 O48 82.6(4) .
O49 Ni12 O54 102.5(4) .
O19 Ni12 Ni11 41.6(3) .
O19 Ni12 O60 173.7(4) .
O19 Ni12 O50 83.6(4) .
O19 Ni12 O48 83.1(4) .
O19 Ni12 O49 94.7(4) .
O19 Ni12 O54 95.9(4) .
O54 Ni12 Ni11 81.9(3) .
O54 Ni12 O60 90.4(4) .
O54 Ni12 O50 87.4(4) .
O54 Ni12 O48 174.9(4) .
O51 Ni13 O59 90.3(4) .
O51 Ni13 O58 98.7(4) .
O51 Ni13 O48 91.2(4) .
O59 Ni13 O48 175.9(4) .
O58 Ni13 O59 94.9(4) .
O58 Ni13 O48 88.7(4) .
O19 Ni13 O51 83.6(4) .
O19 Ni13 O59 94.9(4) .
O19 Ni13 O58 170.0(4) .
O19 Ni13 O48 81.4(4) .
O19 Ni13 O52 95.6(4) .
O52 Ni13 O51 174.2(4) .
O52 Ni13 O59 95.5(4) .
O52 Ni13 O58 81.2(4) .
O52 Ni13 O48 83.0(4) .
O44 Ni15 Ni16 44.5(3) .
O44 Ni15 O48 87.7(4) .
O44 Ni15 O49 170.1(4) .
O44 Ni15 O52 85.4(4) .
O44 Ni15 O43 95.8(4) .
O44 Ni15 O55 87.3(4) .
O48 Ni15 Ni16 92.6(3) .
O49 Ni15 Ni16 137.8(3) .
O49 Ni15 O48 82.7(4) .
O49 Ni15 O52 95.5(4) .
O49 Ni15 O43 81.7(4) .
O49 Ni15 O55 102.5(4) .
O52 Ni15 Ni16 42.3(3) .
O52 Ni15 O48 83.2(4) .
O52 Ni15 O43 170.6(4) .
O52 Ni15 O55 93.2(4) .
O43 Ni15 Ni16 140.2(3) .
O43 Ni15 O48 87.5(4) .
O43 Ni15 O55 96.2(4) .
O55 Ni15 Ni16 81.6(3) .
O55 Ni15 O48 174.0(4) .
O51 Ni11 Ni12 87.6(2) .
O50 Ni11 Ni12 43.5(3) .
O50 Ni11 O51 82.9(4) .
O50 Ni11 O17 83.2(4) .
O19 Ni11 Ni12 41.4(3) .
O19 Ni11 O51 78.2(4) .
O19 Ni11 O50 82.8(4) .
O19 Ni11 O17 94.2(4) .
O19 Ni11 N67 174.5(5) .
O19 Ni11 N66 96.8(5) .
O17 Ni11 Ni12 78.2(3) .
O17 Ni11 O51 164.9(4) .
N67 Ni11 Ni12 139.4(4) .
N67 Ni11 O51 96.3(5) .
N67 Ni11 O50 96.8(5) .
N67 Ni11 O17 91.2(5) .
N66 Ni11 Ni12 136.4(4) .
N66 Ni11 O51 95.7(5) .
N66 Ni11 O50 178.6(5) .
N66 Ni11 O17 98.1(5) .
N66 Ni11 N67 83.5(5) .
O49 Ni14 O60 81.9(4) .
O49 Ni14 O43 81.1(4) .
O49 Ni14 N63 175.6(5) .
O49 Ni14 N62 94.2(5) .
O49 Ni14 O53 90.4(5) .
O43 Ni14 O60 84.8(4) .
N63 Ni14 O60 95.6(5) .
N63 Ni14 O43 102.3(5) .
N63 Ni14 O53 92.6(6) .
N62 Ni14 O60 94.0(5) .
N62 Ni14 O43 175.2(5) .
N62 Ni14 N63 82.4(6) .
N62 Ni14 O53 95.6(6) .
O53 Ni14 O60 168.1(5) .
O53 Ni14 O43 85.1(5) .
N69 Ni0A N71 94.5(6) .
N69 Ni0A N70 177.8(7) .
N70 Ni0A N71 86.6(7) .
N68 Ni0A N69 85.9(7) .
N68 Ni0A N71 179.4(7) .
N68 Ni0A N70 93.0(7) .
O39 P1 O42 107.2(5) .
O39 P1 O48 110.4(5) .
O40 P1 O39 109.4(5) .
O40 P1 O42 109.2(5) .
O40 P1 O48 110.4(5) .
O48 P1 O42 110.2(5) .
W8 O44 Ni16 128.2(5) .
W8 O44 Ni15 137.7(6) .
Ni15 O44 Ni16 93.1(4) .
W5 O39 W2 88.8(3) .
W5 O39 W10 88.6(3) .
W10 O39 W2 89.6(3) .
P1 O39 W5 125.3(5) .
P1 O39 W2 126.9(5) .
P1 O39 W10 125.8(5) .
W2 O21 W5 124.4(5) .
W7 O41 W8 147.4(5) .
W6 O51 Ni13 132.9(5) .
W6 O51 Ni11 127.4(5) .
Ni13 O51 Ni11 93.9(4) .
W10 O60 Ni12 132.1(5) .
W10 O60 Ni14 130.1(5) .
Ni12 O60 Ni14 93.9(4) .
W9 O36 W10 149.2(6) .
W4 O28 W3 152.3(6) .
W6 O18 W5 147.6(6) .
W5 O50 Ni12 138.9(5) .
W5 O50 Ni11 127.9(5) .
Ni12 O50 Ni11 92.5(4) .
W7 O40 W3 89.3(3) .
W7 O40 W6 90.2(3) .
W6 O40 W3 88.9(3) .
P1 O40 W7 126.1(5) .
P1 O40 W3 125.3(5) .
P1 O40 W6 125.5(5) .
W7 O58 Ni16 124.6(5) .
W7 O58 Ni13 134.0(5) .
Ni13 O58 Ni16 97.0(4) .
W8 O42 W9 89.2(3) .
W8 O42 W4 89.0(3) .
W9 O42 W4 89.8(3) .
P1 O42 W8 124.6(5) .
P1 O42 W9 125.1(5) .
P1 O42 W4 127.5(5) .
Ni12 O48 Ni13 91.3(4) .
Ni12 O48 Ni15 93.0(4) .
Ni15 O48 Ni13 91.1(4) .
P1 O48 Ni12 124.2(6) .
P1 O48 Ni13 122.4(5) .
P1 O48 Ni15 125.2(5) .
W4 O24 W2 151.3(6) .
Ni15 O49 Ni12 101.6(4) .
Ni14 O49 Ni12 99.4(4) .
Ni14 O49 Ni15 100.5(4) .
W3 O31 W6 127.7(5) .
W6 O46 W7 123.4(5) .
W4 O30 W8 124.4(5) .
Ni12 O19 Ni11 97.0(4) .
Ni13 O19 Ni12 104.1(4) .
Ni13 O19 Ni11 103.6(4) .
W2 O23 W10 125.9(5) .
W3 O32 W7 124.0(5) .
Ni16 O52 Ni15 94.5(4) .
Ni13 O52 Ni16 102.4(5) .
Ni13 O52 Ni15 102.6(4) .
C72 O54 Ni12 118.2(9) .
W9 O43 Ni15 135.9(5) .
W9 O43 Ni14 126.1(5) .
Ni15 O43 Ni14 95.0(4) .
C88 O56 Ni16 129.5(10) .
C88 O55 Ni15 120.7(10) .
W8 O38 W9 123.8(5) .
W10 O37 W5 124.4(5) .
C82A N64 Ni16 103.5(16) .
C82B N64 Ni16 108.1(11) .
C72 O17 Ni11 120.8(9) .
C83A N65 Ni16 110.4(17) .
C83B N65 Ni16 108.3(11) .
C79 N67 Ni11 106.8(10) .
C85A N63 Ni14 111.7(15) .
C85B N63 Ni14 107.8(19) .
W3 O27 W2 153.6(6) .
C80 N66 Ni11 112.2(11) .
W4 O33 W9 126.4(5) .
O56 C88 O55 125.7(14) .
O56 C88 C75 116.3(14) 1_455
O55 C88 C75 118.0(14) 1_455
C89 N69 Ni0A 111.1(11) .
C86A N62 Ni14 110.7(13) .
C86B N62 Ni14 109.4(18) .
C92 N71 Ni0A 108.3(12) .
C73 C78 C77 119.5(14) .
O54 C72 C73 115.2(13) .
O17 C72 O54 126.3(13) .
O17 C72 C73 118.5(13) .
C74 C75 C88 118.1(14) 1_655
C74 C75 C76 119.2(14) .
C76 C75 C88 122.6(14) 1_655
C78 C73 C72 119.5(13) .
C78 C73 C74 120.8(14) .
C74 C73 C72 119.4(13) .
O61 C77 C78 118.2(14) .
O61 C77 C76 121.6(14) .
C76 C77 C78 120.1(14) .
C75 C74 C73 119.5(14) .
C77 C76 C75 120.6(14) .
C93 N70 Ni0A 109.7(12) .
N70 C93 C92 104.4(16) .
N69 C89 C90 111.0(16) .
N71 C92 C93 110.4(17) .
N71 C92 C94 114.5(17) .
C93 C92 C94 106.8(18) .
C89 C90 C91 115.4(19) .
N68 C90 C89 108.3(17) .
N68 C90 C91 114.6(19) .
C90 N68 Ni0A 110.7(13) .
N64 C82A C83A 107(3) .
N65 C83A C82A 107(3) .
N65 C83A C84 113(3) .
C82A C83A C84 106(3) .
N65 C83B C82B 106.1(19) .
C84 C83B N65 112.0(18) .
C84 C83B C82B 113(2) .
N63 C85A C86A 110(2) .
N62 C86A C85A 104(2) .
N62 C86A C87 115(2) .
C87 C86A C85A 110(2) .
N64 C82B C83B 111(2) .
N62 C86B C87 110(3) .
C85B C86B N62 105(3) .
C85B C86B C87 108(3) .
C86B C85B N63 108(4) .
C80 C79 N67 116.5(16) .
N66 C80 C81 118.0(16) .
C79 C80 N66 109.5(16) .
C79 C80 C81 114.5(18) .

loop_
_geom_bond_atom_site_label_1
_geom_bond_atom_site_label_2
_geom_bond_distance
_geom_bond_site_symmetry_2
W7 O41 1.890(9) .
W7 O47 1.717(9) .
W7 O40 2.388(9) .
W7 O58 1.841(9) .
W7 O46 1.948(10) .
W7 O32 2.016(10) .
W5 O39 2.438(8) .
W5 O21 1.992(10) .
W5 O18 1.928(11) .
W5 O50 1.790(11) .
W5 O20 1.719(9) .
W5 O37 1.940(10) .
W8 O44 1.805(10) .
W8 O41 1.959(10) .
W8 O42 2.422(9) .
W8 O30 1.984(10) .
W8 O57 1.720(9) .
W8 O38 1.907(10) .
W9 O35 1.719(10) .
W9 O36 1.876(9) .
W9 O42 2.426(9) .
W9 O43 1.823(10) .
W9 O38 1.951(9) .
W9 O33 1.999(11) .
W3 O29 1.747(10) .
W3 O28 1.926(10) .
W3 O40 2.518(9) .
W3 O31 1.875(9) .
W3 O32 1.889(10) .
W3 O27 1.908(11) .
W6 O45 1.704(10) .
W6 O51 1.838(10) .
W6 O18 1.903(10) .
W6 O40 2.432(9) .
W6 O31 1.986(10) .
W6 O46 1.930(9) .
W2 O39 2.483(9) .
W2 O21 1.899(10) .
W2 O25 1.717(11) .
W2 O24 1.907(9) .
W2 O23 1.899(10) .
W2 O27 1.908(11) .
W10 O39 2.443(9) .
W10 O60 1.814(10) .
W10 O34 1.702(10) .
W10 O36 1.955(9) .
W10 O23 1.998(10) .
W10 O37 1.912(10) .
W4 O28 1.916(10) .
W4 O26 1.738(11) .
W4 O42 2.466(9) .
W4 O24 1.907(9) .
W4 O30 1.889(10) .
W4 O33 1.870(11) .
Ni16 Ni15 2.972(2) .
Ni16 O44 2.086(10) .
Ni16 O58 2.120(9) .
Ni16 O52 2.008(10) .
Ni16 O56 2.013(11) .
Ni16 N64 2.104(12) .
Ni16 N65 2.056(11) .
Ni12 Ni11 2.991(2) .
Ni12 O60 2.052(10) .
Ni12 O50 2.060(10) .
Ni12 O48 2.150(9) .
Ni12 O49 2.041(10) .
Ni12 O19 1.993(10) .
Ni12 O54 2.049(9) .
Ni13 O51 2.039(9) .
Ni13 O59 2.056(11) .
Ni13 O58 2.043(9) .
Ni13 O48 2.229(10) .
Ni13 O19 1.978(10) .
Ni13 O52 1.992(10) .
Ni15 O44 2.006(10) .
Ni15 O48 2.177(10) .
Ni15 O49 2.007(9) .
Ni15 O52 2.041(9) .
Ni15 O43 2.073(10) .
Ni15 O55 2.080(10) .
Ni11 O51 2.237(9) .
Ni11 O50 2.081(10) .
Ni11 O19 2.002(9) .
Ni11 O17 2.116(10) .
Ni11 N67 2.081(14) .
Ni11 N66 2.040(14) .
Ni14 O60 2.165(10) .
Ni14 O49 2.001(11) .
Ni14 O43 2.106(10) .
Ni14 N63 2.054(13) .
Ni14 N62 2.043(14) .
Ni14 O53 2.067(14) .
Ni0A N69 1.917(14) .
Ni0A N71 1.920(15) .
Ni0A N70 1.917(15) .
Ni0A N68 1.916(15) .
P1 O39 1.541(9) .
P1 O40 1.541(10) .
P1 O42 1.553(9) .
P1 O48 1.551(10) .
O54 C72 1.281(17) .
O56 C88 1.254(19) .
O55 C88 1.293(18) .
N64 C82A 1.54(4) .
N64 C82B 1.49(3) .
O17 C72 1.269(18) .
N65 C83A 1.44(4) .
N65 C83B 1.52(3) .
N67 C79 1.47(2) .
N63 C85A 1.39(3) .
N63 C85B 1.51(5) .
N66 C80 1.47(2) .
C88 C75 1.49(2) 1_455
O61 C77 1.36(2) .
N69 C89 1.44(2) .
N62 C86A 1.47(3) .
N62 C86B 1.53(5) .
N71 C92 1.42(2) .
C78 C73 1.36(2) .
C78 C77 1.42(2) .
C72 C73 1.52(2) .
C75 C74 1.40(2) .
C75 C76 1.40(2) .
C73 C74 1.41(2) .
C77 C76 1.37(2) .
N70 C93 1.44(2) .
C93 C92 1.52(3) .
C89 C90 1.50(3) .
C94 C92 1.54(3) .
C90 C91 1.55(3) .
C90 N68 1.42(3) .
C82A C83A 1.54(5) .
C83A C84 1.57(4) .
C83B C84 1.51(3) .
C83B C82B 1.53(4) .
C85A C86A 1.61(4) .
C86A C87 1.53(3) .
C81 C80 1.49(3) .
C87 C86B 1.57(5) .
C86B C85B 1.44(6) .
C79 C80 1.45(2) .

loop_
_smtbx_masks_void_nr
_smtbx_masks_void_average_x
_smtbx_masks_void_average_y
_smtbx_masks_void_average_z
_smtbx_masks_void_volume
_smtbx_masks_void_count_electrons
1 0.262 -0.036 -0.100 236.2 69.1
2 0.238 0.036 0.400 236.2 58.5
3 -0.262 0.464 0.600 236.2 72.9
4 -0.238 0.536 0.100 236.2 57.1

loop_
_twin_individual_id
_twin_individual_mass_fraction_refined
1 0.964(10)
2 0.036(10)
